data_4069639
loop_
_publ_author_name
'Bode, Maren'
'Daniels, J\"org'
'Streubel, Rainer'

_publ_section_title
;
 Formation of a Novel P,C-Cage Ligand via aP-C5Me5-Substituted Li/Cl
 Phosphinidenoid Complex
;
_journal_issue 16
_journal_name_full Organometallics
_journal_page_first 4636
_journal_paper_doi 10.1021/om900331g
_journal_volume 28
_journal_year 2009
_chemical_formula_sum 'C30 H30 O10 P2 W2'
_chemical_formula_weight 980.18
_chemical_name_systematic
;
 ?
;
_space_group_IT_number 14
_symmetry_cell_setting monoclinic
_symmetry_space_group_name_Hall '-P 2yn'
_symmetry_space_group_name_H-M 'P 1 21/n 1'
_atom_sites_solution_hydrogens geom
_atom_sites_solution_primary direct
_atom_sites_solution_secondary difmap
_audit_conform_dict_location ftp://ftp.iucr.org/pub/cif_core.dic
_audit_conform_dict_name cif_core.dic
_audit_conform_dict_version 2.3
_audit_creation_date 2008-07-04T10:50:13-00:00
_audit_creation_method 'WinGX routine CIF_UPDATE'
_cell_angle_alpha 90
_cell_angle_beta 93.5930(10)
_cell_angle_gamma 90
_cell_formula_units_Z 4
_cell_length_a 11.9232(3)
_cell_length_b 14.0356(4)
_cell_length_c 19.5914(3)
_cell_measurement_reflns_used 21562
_cell_measurement_temperature 100(2)
_cell_measurement_theta_max 27.485
_cell_measurement_theta_min 0.998
_cell_volume 3272.16(13)
_computing_cell_refinement 'HKL Scalepack (Otwinowski & Minor 1997)'
_computing_data_collection 'Collect (Bruker AXS BV, 1997-2004)'
_computing_data_reduction 'HKL Denzo and Scalepack (Otwinowski & Minor 1997)'
_computing_structure_refinement 'SHELXL-97 (Sheldrick, 1997)'
_diffrn_ambient_temperature 100(2)
_diffrn_detector 'CCD plate'
_diffrn_detector_area_resol_mean 9
_diffrn_measured_fraction_theta_full 0.985
_diffrn_measured_fraction_theta_max 0.985
_diffrn_measurement_device '95mm CCD camera on \k-goniostat'
_diffrn_measurement_device_type KappaCCD
_diffrn_measurement_method 'CCD rotation images, thick slices'
_diffrn_orient_matrix_type 'by Bruker AXS Collect from scalepack cell'
_diffrn_orient_matrix_UB_11 0.208846E-1
_diffrn_orient_matrix_UB_12 -0.657034E-1
_diffrn_orient_matrix_UB_13 -0.143339E-1
_diffrn_orient_matrix_UB_21 0.425541E-1
_diffrn_orient_matrix_UB_22 0.274005E-1
_diffrn_orient_matrix_UB_23 -0.377719E-1
_diffrn_orient_matrix_UB_31 0.693915E-1
_diffrn_orient_matrix_UB_32 0.29713E-2
_diffrn_orient_matrix_UB_33 0.313612E-1
_diffrn_radiation_monochromator graphite
_diffrn_radiation_probe x-ray
_diffrn_radiation_type MoK\a
_diffrn_radiation_wavelength 0.71073
_diffrn_reflns_av_R_equivalents 0.0415
_diffrn_reflns_av_unetI/netI 0.0402
_diffrn_reflns_limit_h_max 15
_diffrn_reflns_limit_h_min -15
_diffrn_reflns_limit_k_max 16
_diffrn_reflns_limit_k_min -18
_diffrn_reflns_limit_l_max 23
_diffrn_reflns_limit_l_min -25
_diffrn_reflns_number 30441
_diffrn_reflns_theta_full 27.48
_diffrn_reflns_theta_max 27.48
_diffrn_reflns_theta_min 2.9
_diffrn_source 'Enraf Nonius FR590'
_exptl_absorpt_coefficient_mu 7.177
_exptl_absorpt_correction_T_max 0.4658
_exptl_absorpt_correction_T_min 0.2709
_exptl_absorpt_correction_type analytical
_exptl_absorpt_process_details
;
        (see. N.W. Alcock (1970). Cryst. Computing, p271)
;
_exptl_crystal_colour paleyellow
_exptl_crystal_density_diffrn 1.99
_exptl_crystal_density_method 'not measured'
_exptl_crystal_description prism
_exptl_crystal_F_000 1872
_exptl_crystal_size_max 0.18
_exptl_crystal_size_mid 0.16
_exptl_crystal_size_min 0.13
_refine_diff_density_max 0.802
_refine_diff_density_min -1.552
_refine_diff_density_rms 0.168
_refine_ls_extinction_method none
_refine_ls_goodness_of_fit_ref 1.018
_refine_ls_hydrogen_treatment constr
_refine_ls_matrix_type full
_refine_ls_number_parameters 407
_refine_ls_number_reflns 7395
_refine_ls_number_restraints 0
_refine_ls_restrained_S_all 1.018
_refine_ls_R_factor_all 0.0288
_refine_ls_R_factor_gt 0.0233
_refine_ls_shift/su_max 0.006
_refine_ls_shift/su_mean 0
_refine_ls_structure_factor_coef Fsqd
_refine_ls_weighting_details 'calc w=1/[\s^2^(Fo^2^)+(0.0154P)^2^+0.0000P] where P=(Fo^2^+2Fc^2^)/3'
_refine_ls_weighting_scheme calc
_refine_ls_wR_factor_gt 0.0437
_refine_ls_wR_factor_ref 0.045
_reflns_number_gt 6532
_reflns_number_total 7395
_reflns_threshold_expression >2sigma(I)
_cod_data_source_file om900331g_si_002.cif
_cod_data_source_block joerg158
_cod_original_sg_symbol_H-M P21/n
_cod_database_code 4069639

loop_
_symmetry_equiv_pos_as_xyz
'x, y, z'
'-x+1/2, y+1/2, -z+1/2'
'-x, -y, -z'
'x-1/2, -y-1/2, z-1/2'

loop_
_atom_site_label
_atom_site_type_symbol
_atom_site_fract_x
_atom_site_fract_y
_atom_site_fract_z
_atom_site_U_iso_or_equiv
_atom_site_adp_type
_atom_site_occupancy
_atom_site_symmetry_multiplicity
_atom_site_calc_flag
_atom_site_refinement_flags
W1 W 1.270864(9) 0.208361(9) 0.316108(5) 0.00998(4) Uani 1 1 d .
W2 W 0.943641(9) 0.113095(9) 0.152447(5) 0.01023(4) Uani 1 1 d .
P1 P 1.06581(6) 0.22675(6) 0.35085(3) 0.00888(15) Uani 1 1 d .
P2 P 0.95806(6) 0.21927(6) 0.25609(4) 0.00963(16) Uani 1 1 d .
O1 O 1.50631(18) 0.18707(17) 0.25444(11) 0.0233(5) Uani 1 1 d .
O2 O 1.3753(2) 0.38568(17) 0.40012(12) 0.0276(6) Uani 1 1 d .
O3 O 1.20253(18) 0.32234(16) 0.17905(10) 0.0192(5) Uani 1 1 d .
O4 O 1.22148(17) 0.00418(16) 0.25189(11) 0.0186(5) Uani 1 1 d .
O5 O 1.38633(19) 0.08112(19) 0.43518(11) 0.0266(5) Uani 1 1 d .
O6 O 0.88815(19) -0.02175(17) 0.02627(10) 0.0237(5) Uani 1 1 d .
O7 O 1.19906(18) 0.11179(16) 0.11254(10) 0.0195(5) Uani 1 1 d .
O8 O 0.9330(2) 0.2953(2) 0.05525(13) 0.0357(7) Uani 1 1 d .
O9 O 0.67958(18) 0.09232(18) 0.16422(12) 0.0273(6) Uani 1 1 d .
O10 O 0.99129(18) -0.06792(16) 0.24792(10) 0.0194(5) Uani 1 1 d .
C1 C 1.0048(2) 0.3546(2) 0.35016(14) 0.0123(6) Uani 1 1 d .
C2 C 0.9600(2) 0.3511(2) 0.27306(14) 0.0118(6) Uani 1 1 d .
C3 C 0.8448(2) 0.3083(2) 0.27811(14) 0.0109(6) Uani 1 1 d .
C4 C 0.8120(2) 0.3238(2) 0.34982(14) 0.0125(6) Uani 1 1 d .
C5 C 0.8987(2) 0.3574(2) 0.38854(14) 0.0113(6) Uani 1 1 d .
C6 C 1.0908(3) 0.4325(2) 0.36880(15) 0.0159(7) Uani 1 1 d .
H6A H 1.0549 0.495 0.3634 0.024 Uiso 1 1 calc R
H6B H 1.153 0.4281 0.3386 0.024 Uiso 1 1 calc R
H6C H 1.1196 0.4242 0.4164 0.024 Uiso 1 1 calc R
C7 C 0.9808(3) 0.4324(2) 0.22514(15) 0.0166(7) Uani 1 1 d .
H7A H 0.9509 0.416 0.1789 0.025 Uiso 1 1 calc R
H7B H 1.0618 0.4442 0.2247 0.025 Uiso 1 1 calc R
H7C H 0.9433 0.4899 0.2407 0.025 Uiso 1 1 calc R
C8 C 0.7562(2) 0.3245(2) 0.22066(14) 0.0163(7) Uani 1 1 d .
H8A H 0.7323 0.3913 0.2207 0.024 Uiso 1 1 calc R
H8B H 0.6915 0.2832 0.2272 0.024 Uiso 1 1 calc R
H8C H 0.7875 0.3095 0.1769 0.024 Uiso 1 1 calc R
C9 C 0.6952(2) 0.3036(2) 0.36965(15) 0.0163(7) Uani 1 1 d .
H9A H 0.6905 0.3156 0.4187 0.024 Uiso 1 1 calc R
H9B H 0.6766 0.2368 0.3596 0.024 Uiso 1 1 calc R
H9C H 0.6421 0.3451 0.3436 0.024 Uiso 1 1 calc R
C10 C 0.8987(3) 0.3969(2) 0.45978(15) 0.0172(7) Uani 1 1 d .
H10A H 0.8957 0.4666 0.4578 0.026 Uiso 1 1 calc R
H10B H 0.9674 0.3769 0.486 0.026 Uiso 1 1 calc R
H10C H 0.833 0.3728 0.482 0.026 Uiso 1 1 calc R
C11 C 1.0161(2) 0.1450(2) 0.42027(14) 0.0110(6) Uani 1 1 d .
C12 C 1.0462(2) 0.1887(2) 0.49014(13) 0.0125(6) Uani 1 1 d .
C13 C 0.9529(3) 0.1918(2) 0.52583(14) 0.0144(6) Uani 1 1 d .
C14 C 0.8563(2) 0.1538(2) 0.48359(14) 0.0136(6) Uani 1 1 d .
C15 C 0.8899(2) 0.1285(2) 0.42177(14) 0.0121(6) Uani 1 1 d .
C16 C 1.0736(3) 0.0481(2) 0.41238(15) 0.0149(7) Uani 1 1 d .
H16A H 1.1552 0.056 0.419 0.022 Uiso 1 1 calc R
H16B H 1.0546 0.0229 0.3665 0.022 Uiso 1 1 calc R
H16C H 1.0477 0.0036 0.4466 0.022 Uiso 1 1 calc R
C17 C 1.1627(3) 0.2169(3) 0.51372(15) 0.0208(7) Uani 1 1 d .
H17A H 1.1622 0.2461 0.5591 0.031 Uiso 1 1 calc R
H17B H 1.1916 0.2628 0.4814 0.031 Uiso 1 1 calc R
H17C H 1.2111 0.1604 0.5161 0.031 Uiso 1 1 calc R
C18 C 0.9440(3) 0.2258(2) 0.59763(14) 0.0178(7) Uani 1 1 d .
H18A H 0.921 0.1729 0.6262 0.027 Uiso 1 1 calc R
H18B H 0.8881 0.2769 0.5982 0.027 Uiso 1 1 calc R
H18C H 1.0172 0.25 0.6155 0.027 Uiso 1 1 calc R
C19 C 0.7424(2) 0.1434(2) 0.51092(15) 0.0182(7) Uani 1 1 d .
H19A H 0.6903 0.1161 0.4755 0.027 Uiso 1 1 calc R
H19B H 0.715 0.2061 0.5243 0.027 Uiso 1 1 calc R
H19C H 0.7474 0.1012 0.5509 0.027 Uiso 1 1 calc R
C20 C 0.8233(3) 0.0738(2) 0.36721(14) 0.0164(7) Uani 1 1 d .
H20A H 0.7482 0.0602 0.3826 0.025 Uiso 1 1 calc R
H20B H 0.8617 0.0137 0.3584 0.025 Uiso 1 1 calc R
H20C H 0.8164 0.1116 0.3251 0.025 Uiso 1 1 calc R
C21 C 1.4207(3) 0.1959(2) 0.27759(15) 0.0156(7) Uani 1 1 d .
C22 C 1.3324(3) 0.3258(2) 0.36926(15) 0.0184(7) Uani 1 1 d .
C23 C 1.2231(2) 0.2831(2) 0.22959(15) 0.0137(7) Uani 1 1 d .
C24 C 1.2328(2) 0.0797(2) 0.27310(14) 0.0129(6) Uani 1 1 d .
C25 C 1.3397(3) 0.1283(2) 0.39571(15) 0.0169(7) Uani 1 1 d .
C26 C 0.9119(2) 0.0273(2) 0.07132(15) 0.0159(7) Uani 1 1 d .
C27 C 1.1093(3) 0.1132(2) 0.12983(14) 0.0143(7) Uani 1 1 d .
C28 C 0.9325(3) 0.2308(3) 0.09039(16) 0.0209(7) Uani 1 1 d .
C29 C 0.7747(3) 0.1032(2) 0.16257(15) 0.0175(7) Uani 1 1 d .
C30 C 0.9728(2) -0.0026(2) 0.21427(14) 0.0141(7) Uani 1 1 d .

loop_
_atom_site_aniso_label
_atom_site_aniso_U_11
_atom_site_aniso_U_22
_atom_site_aniso_U_33
_atom_site_aniso_U_23
_atom_site_aniso_U_13
_atom_site_aniso_U_12
W1 0.00941(6) 0.01061(7) 0.01007(6) -0.00142(4) 0.00187(4) -0.00085(5)
W2 0.01037(7) 0.01261(7) 0.00775(6) -0.00077(4) 0.00083(4) -0.00083(5)
P1 0.0102(4) 0.0083(4) 0.0082(3) -0.0004(3) 0.0010(3) -0.0004(3)
P2 0.0102(4) 0.0100(4) 0.0087(3) -0.0002(3) 0.0005(3) 0.0001(3)
O1 0.0160(12) 0.0270(15) 0.0278(13) 0.0007(10) 0.0090(10) -0.0014(10)
O2 0.0270(14) 0.0231(15) 0.0325(14) -0.0125(11) -0.0013(11) -0.0084(11)
O3 0.0257(12) 0.0190(13) 0.0135(11) 0.0023(9) 0.0069(9) 0.0015(10)
O4 0.0172(11) 0.0140(13) 0.0246(12) -0.0045(10) 0.0009(9) 0.0021(10)
O5 0.0279(13) 0.0308(15) 0.0203(12) 0.0024(11) -0.0060(10) 0.0080(12)
O6 0.0295(13) 0.0302(15) 0.0113(11) -0.0067(10) 0.0018(9) -0.0125(11)
O7 0.0155(12) 0.0256(14) 0.0178(11) -0.0049(9) 0.0052(9) -0.0017(10)
O8 0.0300(15) 0.0392(18) 0.0378(15) 0.0251(13) 0.0012(11) 0.0027(12)
O9 0.0141(13) 0.0292(15) 0.0390(14) -0.0056(11) 0.0061(10) -0.0044(11)
O10 0.0220(12) 0.0156(13) 0.0202(11) 0.0034(10) -0.0017(9) -0.0024(10)
C1 0.0149(15) 0.0090(16) 0.0132(14) -0.0007(12) 0.0019(11) 0.0006(12)
C2 0.0126(15) 0.0117(17) 0.0114(14) -0.0008(12) 0.0019(11) 0.0027(12)
C3 0.0114(14) 0.0087(16) 0.0127(14) -0.0004(12) 0.0011(11) 0.0026(12)
C4 0.0142(15) 0.0097(16) 0.0140(14) 0.0015(12) 0.0047(12) 0.0046(12)
C5 0.0139(15) 0.0088(16) 0.0116(14) 0.0020(12) 0.0038(11) 0.0036(12)
C6 0.0189(16) 0.0103(17) 0.0188(15) -0.0039(13) 0.0017(12) -0.0035(13)
C7 0.0195(16) 0.0130(18) 0.0175(15) 0.0019(13) 0.0034(12) -0.0010(13)
C8 0.0140(16) 0.0207(19) 0.0142(15) 0.0031(13) 0.0000(12) 0.0028(13)
C9 0.0149(16) 0.0166(18) 0.0174(15) 0.0021(13) 0.0028(12) 0.0030(13)
C10 0.0203(17) 0.0151(18) 0.0163(15) -0.0026(13) 0.0027(13) 0.0035(14)
C11 0.0136(15) 0.0103(16) 0.0094(13) 0.0013(12) 0.0021(11) 0.0009(12)
C12 0.0170(16) 0.0129(17) 0.0074(14) 0.0018(12) 0.0002(11) 0.0005(13)
C13 0.0208(16) 0.0114(17) 0.0114(14) 0.0013(12) 0.0033(12) 0.0010(13)
C14 0.0176(16) 0.0108(17) 0.0130(14) 0.0042(12) 0.0039(12) 0.0016(13)
C15 0.0137(15) 0.0093(16) 0.0136(15) 0.0010(12) 0.0023(12) -0.0023(12)
C16 0.0181(16) 0.0110(17) 0.0161(15) 0.0051(12) 0.0050(12) 0.0012(13)
C17 0.0178(17) 0.032(2) 0.0125(15) -0.0040(13) 0.0001(13) -0.0024(15)
C18 0.0203(17) 0.0193(19) 0.0142(15) 0.0003(13) 0.0037(13) 0.0010(14)
C19 0.0157(16) 0.0238(19) 0.0157(15) 0.0029(13) 0.0051(12) 0.0012(14)
C20 0.0182(16) 0.0143(17) 0.0169(15) -0.0010(13) 0.0031(12) -0.0062(14)
C21 0.0168(17) 0.0131(17) 0.0167(15) 0.0004(12) 0.0003(13) -0.0021(13)
C22 0.0171(16) 0.0201(19) 0.0184(15) 0.0009(14) 0.0056(13) 0.0009(14)
C23 0.0134(15) 0.0129(17) 0.0156(16) -0.0053(13) 0.0082(12) -0.0005(13)
C24 0.0058(14) 0.0191(19) 0.0140(14) 0.0036(13) 0.0006(11) 0.0018(13)
C25 0.0169(16) 0.0195(19) 0.0148(15) -0.0072(13) 0.0048(13) -0.0022(14)
C26 0.0142(16) 0.0193(18) 0.0144(15) 0.0039(14) 0.0033(12) -0.0011(14)
C27 0.0202(17) 0.0116(17) 0.0103(14) -0.0018(12) -0.0044(12) -0.0018(13)
C28 0.0138(16) 0.031(2) 0.0181(16) 0.0030(15) 0.0009(13) 0.0006(15)
C29 0.0220(18) 0.0164(19) 0.0141(15) -0.0037(12) 0.0012(13) 0.0019(14)
C30 0.0102(15) 0.0196(19) 0.0128(14) -0.0072(13) 0.0022(11) -0.0047(13)

loop_
_atom_type_symbol
_atom_type_description
_atom_type_scat_dispersion_real
_atom_type_scat_dispersion_imag
_atom_type_scat_source
C C 0.0033 0.0016 'International Tables Vol C Tables 4.2.6.8 and 6.1.1.4'
H H 0 0 'International Tables Vol C Tables 4.2.6.8 and 6.1.1.4'
O O 0.0106 0.006 'International Tables Vol C Tables 4.2.6.8 and 6.1.1.4'
P P 0.1023 0.0942 'International Tables Vol C Tables 4.2.6.8 and 6.1.1.4'
W W -0.849 6.8722 'International Tables Vol C Tables 4.2.6.8 and 6.1.1.4'

loop_
_exptl_crystal_face_index_h
_exptl_crystal_face_index_k
_exptl_crystal_face_index_l
_exptl_crystal_face_perp_dist
1 0 1 0.043
-1 0 -1 0.089
1 -2 -1 0.15
-1 2 1 0.038
-1 -1 2 0.135
1 1 -2 0.026

loop_
_geom_angle_atom_site_label_1
_geom_angle_atom_site_label_2
_geom_angle_atom_site_label_3
_geom_angle
C21 W1 C24 86.94(12)
C21 W1 C23 86.61(12)
C24 W1 C23 93.94(11)
C21 W1 C25 85.09(12)
C24 W1 C25 84.06(12)
C23 W1 C25 171.55(11)
C21 W1 C22 87.84(12)
C24 W1 C22 169.69(12)
C23 W1 C22 94.62(12)
C25 W1 C22 86.64(12)
C21 W1 P1 172.94(9)
C24 W1 P1 90.44(8)
C23 W1 P1 87.03(8)
C25 W1 P1 101.17(8)
C22 W1 P1 95.72(8)
C26 W2 C29 84.14(12)
C26 W2 C30 90.53(12)
C29 W2 C30 91.18(12)
C26 W2 C28 90.69(13)
C29 W2 C28 94.87(12)
C30 W2 C28 173.92(12)
C26 W2 C27 88.05(11)
C29 W2 C27 172.13(11)
C30 W2 C27 89.90(11)
C28 W2 C27 84.19(12)
C26 W2 P2 172.98(8)
C29 W2 P2 88.84(8)
C30 W2 P2 89.53(8)
C28 W2 P2 89.99(9)
C27 W2 P2 98.97(8)
C11 P1 C1 115.47(12)
C11 P1 P2 112.58(9)
C1 P1 P2 80.71(9)
C11 P1 W1 117.98(9)
C1 P1 W1 116.80(9)
P2 P1 W1 106.57(3)
C2 P2 C3 46.88(12)
C2 P2 P1 78.65(9)
C3 P2 P1 99.35(9)
C2 P2 W2 136.49(9)
C3 P2 W2 123.83(9)
P1 P2 W2 135.92(4)
C5 C1 C6 115.7(2)
C5 C1 C2 103.6(2)
C6 C1 C2 115.8(2)
C5 C1 P1 110.2(2)
C6 C1 P1 114.5(2)
C2 C1 P1 94.74(18)
C3 C2 C7 121.9(2)
C3 C2 C1 101.9(2)
C7 C2 C1 121.0(3)
C3 C2 P2 67.57(17)
C7 C2 P2 129.4(2)
C1 C2 P2 101.57(19)
C4 C3 C2 107.2(2)
C4 C3 C8 117.7(2)
C2 C3 C8 119.2(2)
C4 C3 P2 122.5(2)
C2 C3 P2 65.54(16)
C8 C3 P2 113.6(2)
C5 C4 C9 128.5(3)
C5 C4 C3 110.3(2)
C9 C4 C3 121.2(3)
C4 C5 C10 128.0(3)
C4 C5 C1 110.6(2)
C10 C5 C1 121.4(3)
C1 C6 H6A 109.5
C1 C6 H6B 109.5
H6A C6 H6B 109.5
C1 C6 H6C 109.5
H6A C6 H6C 109.5
H6B C6 H6C 109.5
C2 C7 H7A 109.5
C2 C7 H7B 109.5
H7A C7 H7B 109.5
C2 C7 H7C 109.5
H7A C7 H7C 109.5
H7B C7 H7C 109.5
C3 C8 H8A 109.5
C3 C8 H8B 109.5
H8A C8 H8B 109.5
C3 C8 H8C 109.5
H8A C8 H8C 109.5
H8B C8 H8C 109.5
C4 C9 H9A 109.5
C4 C9 H9B 109.5
H9A C9 H9B 109.5
C4 C9 H9C 109.5
H9A C9 H9C 109.5
H9B C9 H9C 109.5
C5 C10 H10A 109.5
C5 C10 H10B 109.5
H10A C10 H10B 109.5
C5 C10 H10C 109.5
H10A C10 H10C 109.5
H10B C10 H10C 109.5
C12 C11 C15 102.8(2)
C12 C11 C16 111.4(2)
C15 C11 C16 108.4(2)
C12 C11 P1 109.5(2)
C15 C11 P1 117.2(2)
C16 C11 P1 107.51(18)
C13 C12 C17 127.8(3)
C13 C12 C11 108.9(3)
C17 C12 C11 123.3(2)
C12 C13 C14 109.7(3)
C12 C13 C18 127.3(3)
C14 C13 C18 123.0(3)
C15 C14 C13 109.5(3)
C15 C14 C19 128.6(3)
C13 C14 C19 121.9(3)
C14 C15 C20 126.9(3)
C14 C15 C11 109.1(3)
C20 C15 C11 122.9(2)
C11 C16 H16A 109.5
C11 C16 H16B 109.5
H16A C16 H16B 109.5
C11 C16 H16C 109.5
H16A C16 H16C 109.5
H16B C16 H16C 109.5
C12 C17 H17A 109.5
C12 C17 H17B 109.5
H17A C17 H17B 109.5
C12 C17 H17C 109.5
H17A C17 H17C 109.5
H17B C17 H17C 109.5
C13 C18 H18A 109.5
C13 C18 H18B 109.5
H18A C18 H18B 109.5
C13 C18 H18C 109.5
H18A C18 H18C 109.5
H18B C18 H18C 109.5
C14 C19 H19A 109.5
C14 C19 H19B 109.5
H19A C19 H19B 109.5
C14 C19 H19C 109.5
H19A C19 H19C 109.5
H19B C19 H19C 109.5
C15 C20 H20A 109.5
C15 C20 H20B 109.5
H20A C20 H20B 109.5
C15 C20 H20C 109.5
H20A C20 H20C 109.5
H20B C20 H20C 109.5
O1 C21 W1 178.5(3)
O2 C22 W1 173.5(3)
O3 C23 W1 175.3(2)
O4 C24 W1 173.1(2)
O5 C25 W1 172.6(3)
O6 C26 W2 176.4(3)
O7 C27 W2 175.1(2)
O8 C28 W2 175.9(3)
O9 C29 W2 174.5(3)
O10 C30 W2 178.3(3)

loop_
_geom_bond_atom_site_label_1
_geom_bond_atom_site_label_2
_geom_bond_distance
W1 C21 1.990(3)
W1 C24 2.032(3)
W1 C23 2.044(3)
W1 C25 2.051(3)
W1 C22 2.061(3)
W1 P1 2.5915(7)
W2 C26 2.011(3)
W2 C29 2.041(3)
W2 C30 2.042(3)
W2 C28 2.051(3)
W2 C27 2.051(3)
W2 P2 2.5158(7)
P1 C11 1.902(3)
P1 C1 1.937(3)
P1 P2 2.1930(10)
P2 C2 1.880(3)
P2 C3 1.909(3)
O1 C21 1.150(4)
O2 C22 1.137(4)
O3 C23 1.146(4)
O4 C24 1.143(4)
O5 C25 1.137(4)
O6 C26 1.141(4)
O7 C27 1.143(4)
O8 C28 1.137(4)
O9 C29 1.147(4)
O10 C30 1.143(4)
C1 C5 1.511(4)
C1 C6 1.527(4)
C1 C2 1.571(4)
C2 C3 1.508(4)
C2 C7 1.508(4)
C3 C4 1.498(4)
C3 C8 1.511(4)
C4 C5 1.330(4)
C4 C9 1.496(4)
C5 C10 1.502(4)
C6 H6A 0.98
C6 H6B 0.98
C6 H6C 0.98
C7 H7A 0.98
C7 H7B 0.98
C7 H7C 0.98
C8 H8A 0.98
C8 H8B 0.98
C8 H8C 0.98
C9 H9A 0.98
C9 H9B 0.98
C9 H9C 0.98
C10 H10A 0.98
C10 H10B 0.98
C10 H10C 0.98
C11 C12 1.522(4)
C11 C15 1.524(4)
C11 C16 1.535(4)
C12 C13 1.351(4)
C12 C17 1.491(4)
C13 C14 1.475(4)
C13 C18 1.496(4)
C14 C15 1.347(4)
C14 C19 1.498(4)
C15 C20 1.503(4)
C16 H16A 0.98
C16 H16B 0.98
C16 H16C 0.98
C17 H17A 0.98
C17 H17B 0.98
C17 H17C 0.98
C18 H18A 0.98
C18 H18B 0.98
C18 H18C 0.98
C19 H19A 0.98
C19 H19B 0.98
C19 H19C 0.98
C20 H20A 0.98
C20 H20B 0.98
C20 H20C 0.98

loop_
_geom_torsion_atom_site_label_1
_geom_torsion_atom_site_label_2
_geom_torsion_atom_site_label_3
_geom_torsion_atom_site_label_4
_geom_torsion
C21 W1 P1 C11 137.3(8)
C24 W1 P1 C11 69.13(13)
C23 W1 P1 C11 163.05(13)
C25 W1 P1 C11 -14.91(14)
C22 W1 P1 C11 -102.60(14)
C21 W1 P1 C1 -78.2(8)
C24 W1 P1 C1 -146.39(13)
C23 W1 P1 C1 -52.46(13)
C25 W1 P1 C1 129.58(13)
C22 W1 P1 C1 41.88(13)
C21 W1 P1 P2 9.6(8)
C24 W1 P1 P2 -58.59(9)
C23 W1 P1 P2 35.33(9)
C25 W1 P1 P2 -142.62(9)
C22 W1 P1 P2 129.68(9)
C11 P1 P2 C2 126.90(13)
C1 P1 P2 C2 13.08(12)
W1 P1 P2 C2 -102.26(9)
C11 P1 P2 C3 84.60(14)
C1 P1 P2 C3 -29.23(13)
W1 P1 P2 C3 -144.56(9)
C11 P1 P2 W2 -84.22(11)
C1 P1 P2 W2 161.96(10)
W1 P1 P2 W2 46.62(6)
C26 W2 P2 C2 -96.1(7)
C29 W2 P2 C2 -95.45(16)
C30 W2 P2 C2 173.36(15)
C28 W2 P2 C2 -0.58(16)
C27 W2 P2 C2 83.54(16)
C26 W2 P2 C3 -35.4(7)
C29 W2 P2 C3 -34.73(14)
C30 W2 P2 C3 -125.93(14)
C28 W2 P2 C3 60.14(14)
C27 W2 P2 C3 144.25(14)
C26 W2 P2 P1 131.3(7)
C29 W2 P2 P1 131.95(10)
C30 W2 P2 P1 40.75(9)
C28 W2 P2 P1 -133.18(10)
C27 W2 P2 P1 -49.07(10)
C11 P1 C1 C5 -19.8(2)
P2 P1 C1 C5 90.89(19)
W1 P1 C1 C5 -165.16(16)
C11 P1 C1 C6 112.7(2)
P2 P1 C1 C6 -136.6(2)
W1 P1 C1 C6 -32.7(2)
C11 P1 C1 C2 -126.13(17)
P2 P1 C1 C2 -15.45(15)
W1 P1 C1 C2 88.50(17)
C5 C1 C2 C3 -24.7(3)
C6 C1 C2 C3 -152.4(3)
P1 C1 C2 C3 87.5(2)
C5 C1 C2 C7 114.5(3)
C6 C1 C2 C7 -13.2(4)
P1 C1 C2 C7 -133.4(2)
C5 C1 C2 P2 -93.9(2)
C6 C1 C2 P2 138.4(2)
P1 C1 C2 P2 18.24(17)
P1 P2 C2 C3 -114.52(15)
W2 P2 C2 C3 96.97(17)
C3 P2 C2 C7 -113.7(3)
P1 P2 C2 C7 131.8(3)
W2 P2 C2 C7 -16.7(3)
C3 P2 C2 C1 98.2(2)
P1 P2 C2 C1 -16.32(15)
W2 P2 C2 C1 -164.83(12)
C7 C2 C3 C4 -118.0(3)
C1 C2 C3 C4 20.7(3)
P2 C2 C3 C4 118.5(2)
C7 C2 C3 C8 19.0(4)
C1 C2 C3 C8 157.7(3)
P2 C2 C3 C8 -104.5(3)
C7 C2 C3 P2 123.5(3)
C1 C2 C3 P2 -97.8(2)
C2 P2 C3 C4 -95.5(3)
P1 P2 C3 C4 -30.8(2)
W2 P2 C3 C4 139.8(2)
P1 P2 C3 C2 64.70(15)
W2 P2 C3 C2 -124.65(14)
C2 P2 C3 C8 112.7(3)
P1 P2 C3 C8 177.4(2)
W2 P2 C3 C8 -11.9(3)
C2 C3 C4 C5 -8.8(3)
C8 C3 C4 C5 -146.5(3)
P2 C3 C4 C5 62.8(3)
C2 C3 C4 C9 170.4(3)
C8 C3 C4 C9 32.7(4)
P2 C3 C4 C9 -118.0(3)
C9 C4 C5 C10 -9.5(5)
C3 C4 C5 C10 169.6(3)
C9 C4 C5 C1 172.5(3)
C3 C4 C5 C1 -8.4(3)
C6 C1 C5 C4 149.1(3)
C2 C1 C5 C4 21.3(3)
P1 C1 C5 C4 -79.0(3)
C6 C1 C5 C10 -29.1(4)
C2 C1 C5 C10 -156.8(3)
P1 C1 C5 C10 102.8(3)
C1 P1 C11 C12 -58.6(2)
P2 P1 C11 C12 -148.87(17)
W1 P1 C11 C12 86.3(2)
C1 P1 C11 C15 57.9(3)
P2 P1 C11 C15 -32.4(2)
W1 P1 C11 C15 -157.19(18)
C1 P1 C11 C16 -179.84(19)
P2 P1 C11 C16 89.91(19)
W1 P1 C11 C16 -34.9(2)
C15 C11 C12 C13 2.4(3)
C16 C11 C12 C13 -113.4(3)
P1 C11 C12 C13 127.7(2)
C15 C11 C12 C17 179.4(3)
C16 C11 C12 C17 63.5(4)
P1 C11 C12 C17 -55.3(3)
C17 C12 C13 C14 -177.9(3)
C11 C12 C13 C14 -1.2(3)
C17 C12 C13 C18 0.9(5)
C11 C12 C13 C18 177.7(3)
C12 C13 C14 C15 -0.8(4)
C18 C13 C14 C15 -179.6(3)
C12 C13 C14 C19 176.6(3)
C18 C13 C14 C19 -2.3(5)
C13 C14 C15 C20 170.3(3)
C19 C14 C15 C20 -6.9(5)
C13 C14 C15 C11 2.4(3)
C19 C14 C15 C11 -174.8(3)
C12 C11 C15 C14 -2.9(3)
C16 C11 C15 C14 115.2(3)
P1 C11 C15 C14 -123.0(2)
C12 C11 C15 C20 -171.4(3)
C16 C11 C15 C20 -53.3(3)
P1 C11 C15 C20 68.5(3)
C24 W1 C21 O1 15(12)
C23 W1 C21 O1 -79(12)
C25 W1 C21 O1 99(12)
C22 W1 C21 O1 -17E1(10)
P1 W1 C21 O1 -54(12)
C21 W1 C22 O2 -45(2)
C24 W1 C22 O2 15(3)
C23 W1 C22 O2 -131(2)
C25 W1 C22 O2 40(2)
P1 W1 C22 O2 141(2)
C21 W1 C23 O3 18(3)
C24 W1 C23 O3 -69(3)
C25 W1 C23 O3 7(4)
C22 W1 C23 O3 105(3)
P1 W1 C23 O3 -159(3)
C21 W1 C24 O4 49(2)
C23 W1 C24 O4 136(2)
C25 W1 C24 O4 -36(2)
C22 W1 C24 O4 -10(2)
P1 W1 C24 O4 -137(2)
C21 W1 C25 O5 -18(2)
C24 W1 C25 O5 69(2)
C23 W1 C25 O5 -8(3)
C22 W1 C25 O5 -107(2)
P1 W1 C25 O5 158(2)
C29 W2 C26 O6 -6(4)
C30 W2 C26 O6 85(4)
C28 W2 C26 O6 -101(4)
C27 W2 C26 O6 175(4)
P2 W2 C26 O6 -6(5)
C26 W2 C27 O7 25(3)
C29 W2 C27 O7 17(4)
C30 W2 C27 O7 115(3)
C28 W2 C27 O7 -66(3)
P2 W2 C27 O7 -155(3)
C26 W2 C28 O8 -85(4)
C29 W2 C28 O8 -169(4)
C30 W2 C28 O8 17(5)
C27 W2 C28 O8 3(4)
P2 W2 C28 O8 102(4)
C26 W2 C29 O9 7(3)
C30 W2 C29 O9 -83(3)
C28 W2 C29 O9 98(3)
C27 W2 C29 O9 15(4)
P2 W2 C29 O9 -173(3)
C26 W2 C30 O10 62(9)
C29 W2 C30 O10 146(9)
C28 W2 C30 O10 -39(10)
C27 W2 C30 O10 -26(9)
P2 W2 C30 O10 -125(9)
